data_4000483
_journal_name_full 'Chemistry of Materials'
_journal_paper_doi 10.1021/cm048867+
_journal_year 2004
_chemical_formula_moiety 'C13 H5 Br F3 N O'
_chemical_formula_sum 'C13 H5 Br F3 N O'
_chemical_formula_weight 328.09
_chemical_melting_point 480.15
_chemical_name_systematic 2-bromo-1,3,4-trifluoro-9-hydroxyacridine
_space_group_IT_number 2
_symmetry_cell_setting triclinic
_symmetry_space_group_name_Hall '-P 1'
_symmetry_space_group_name_H-M 'P -1'
_atom_sites_solution_hydrogens geom
_atom_sites_solution_primary direct
_atom_sites_solution_secondary difmap
_cell_angle_alpha 110.432(2)
_cell_angle_beta 95.879(2)
_cell_angle_gamma 92.918(2)
_cell_formula_units_Z 4
_cell_length_a 7.1417(6)
_cell_length_b 12.2055(10)
_cell_length_c 13.7337(12)
_cell_measurement_reflns_used 13436
_cell_measurement_temperature 123(2)
_cell_measurement_theta_max 30
_cell_measurement_theta_min 2
_cell_volume 1111.09(16)
_diffrn_ambient_temperature 123(2)
_diffrn_detector_area_resol_mean ?
_diffrn_measurement_device_type SMART-Bruker
_diffrn_measurement_method omega-scan
_diffrn_radiation_monochromator graphite
_diffrn_radiation_source 'fine-focus sealed tube'
_diffrn_radiation_type MoK\a
_diffrn_radiation_wavelength 0.71073
_diffrn_reflns_av_R_equivalents 0.0192
_diffrn_reflns_av_sigmaI/netI 0.0263
_diffrn_reflns_limit_h_max 10
_diffrn_reflns_limit_h_min -9
_diffrn_reflns_limit_k_max 17
_diffrn_reflns_limit_k_min -17
_diffrn_reflns_limit_l_max 19
_diffrn_reflns_limit_l_min -19
_diffrn_reflns_number 13404
_diffrn_reflns_theta_max 30.02
_diffrn_reflns_theta_min 1.93
_diffrn_standards_decay_% 0
_diffrn_standards_interval_count ?
_diffrn_standards_interval_time ?
_diffrn_standards_number ?
_exptl_absorpt_coefficient_mu 3.729
_exptl_absorpt_correction_T_max 1.00
_exptl_absorpt_correction_T_min 0..66
_exptl_absorpt_correction_type empirical
_exptl_absorpt_process_details SADABS
_exptl_crystal_colour pale-yellow
_exptl_crystal_density_diffrn 1.961
_exptl_crystal_density_meas ?
_exptl_crystal_density_method 'not measured'
_exptl_crystal_description blade
_exptl_crystal_F_000 640
_exptl_crystal_size_max 0.25
_exptl_crystal_size_mid 0.22
_exptl_crystal_size_min 0.12
_refine_ls_extinction_coef ?
_refine_ls_extinction_method none
_refine_ls_goodness_of_fit_ref 0.899
_refine_ls_hydrogen_treatment mixed
_refine_ls_matrix_type full
_refine_ls_number_parameters 345
_refine_ls_number_reflns 6378
_refine_ls_number_restraints 0
_refine_ls_restrained_S_all 0.899
_refine_ls_R_factor_all 0.0313
_refine_ls_R_factor_gt 0.0272
_refine_ls_shift/su_max 0.001
_refine_ls_shift/su_mean 0.000
_refine_ls_structure_factor_coef Fsqd
_refine_ls_weighting_details 'calc w=1/[\s^2^(Fo^2^)+(0.0487P)^2^+0.8125P] where P=(Fo^2^+2Fc^2^)/3'
_refine_ls_weighting_scheme calc
_refine_ls_wR_factor_gt 0.0725
_refine_ls_wR_factor_ref 0.0747
_reflns_number_gt 5701
_reflns_number_total 6378
_reflns_threshold_expression all
_cod_depositor_comments
;
The following automatic conversions were performed:

'_chemical_melting_point' value '207degC' was changed to '480.15' -
it was converted from degrees Celsius(C) to Kelvins(K).

Automatic conversion script
Id: cif_fix_values 1646 2011-03-28 12:23:43Z adriana 
;
_cod_original_sg_symbol_H-M P-1
_cod_database_code 4000483

loop_
_symmetry_equiv_pos_as_xyz
'x, y, z'
'-x, -y, -z'

loop_
_atom_site_label
_atom_site_type_symbol
_atom_site_fract_x
_atom_site_fract_y
_atom_site_fract_z
_atom_site_U_iso_or_equiv
_atom_site_adp_type
_atom_site_occupancy
_atom_site_symmetry_multiplicity
_atom_site_calc_flag
_atom_site_refinement_flags
_atom_site_disorder_assembly
_atom_site_disorder_group
Br4 Br 0.34663(3) -0.289789(15) 0.168520(14) 0.02532(5) Uani 1 1 d . . .
F3 F 0.40203(16) -0.02589(9) 0.22142(8) 0.0263(2) Uani 1 1 d . . .
F5 F 0.17826(17) -0.37693(9) -0.05952(9) 0.0300(2) Uani 1 1 d . . .
F6 F 0.08742(16) -0.25356(9) -0.18445(8) 0.0287(2) Uani 1 1 d . . .
O15 O 0.4254(2) 0.33562(11) 0.18343(10) 0.0258(3) Uani 1 1 d . . .
H15 H 0.4415 0.2812 0.2067 0.031 Uiso 1 1 calc R . .
N1 N 0.33165(19) 0.10318(12) 0.09924(10) 0.0172(2) Uani 1 1 d . . .
C2 C 0.2898(2) -0.01374(13) 0.05734(12) 0.0163(3) Uani 1 1 d . . .
C3 C 0.3294(2) -0.08235(14) 0.12145(12) 0.0188(3) Uani 1 1 d . . .
C4 C 0.2932(2) -0.20174(14) 0.08367(13) 0.0199(3) Uani 1 1 d . . .
C5 C 0.2129(2) -0.25965(14) -0.02248(13) 0.0215(3) Uani 1 1 d . . .
C6 C 0.1695(2) -0.19757(14) -0.08540(12) 0.0208(3) Uani 1 1 d . . .
C7 C 0.2063(2) -0.07323(14) -0.04885(12) 0.0175(3) Uani 1 1 d . . .
C8 C 0.1630(2) -0.00673(14) -0.11154(12) 0.0191(3) Uani 1 1 d . . .
H8 H 0.1072 -0.0441 -0.1822 0.023 Uiso 1 1 calc R . .
C9 C 0.2026(2) 0.11515(14) -0.06933(12) 0.0190(3) Uani 1 1 d . . .
C10 C 0.1600(2) 0.19129(16) -0.12616(13) 0.0232(3) Uani 1 1 d . . .
H10 H 0.1015 0.1597 -0.1967 0.028 Uiso 1 1 calc R . .
C11 C 0.2040(3) 0.30960(16) -0.07823(14) 0.0257(3) Uani 1 1 d . . .
H11 H 0.1735 0.3596 -0.1161 0.031 Uiso 1 1 calc R . .
C12 C 0.2941(3) 0.36006(15) 0.02671(14) 0.0253(3) Uani 1 1 d . . .
H12 H 0.3245 0.4426 0.0576 0.030 Uiso 1 1 calc R . .
C13 C 0.3370(2) 0.29009(14) 0.08327(13) 0.0200(3) Uani 1 1 d . . .
C14 C 0.2894(2) 0.16525(14) 0.03719(12) 0.0171(3) Uani 1 1 d . . .
Br19 Br 0.79046(3) 0.034931(15) 0.406546(14) 0.02688(6) Uani 1 1 d . . .
F18 F 0.65713(14) 0.21440(8) 0.31425(7) 0.02103(19) Uani 1 1 d . . .
F20 F 0.95389(16) 0.18627(10) 0.62706(8) 0.0268(2) Uani 1 1 d . . .
F21 F 0.97561(15) 0.42244(10) 0.72286(8) 0.0262(2) Uani 1 1 d . . .
O30 O 0.53513(18) 0.57665(10) 0.28756(9) 0.0227(2) Uani 1 1 d . . .
H30 H 0.5353 0.5040 0.2738 0.027 Uiso 1 1 calc R . .
N16 N 0.67522(18) 0.45211(11) 0.40364(10) 0.0154(2) Uani 1 1 d . . .
C17 C 0.7442(2) 0.39057(13) 0.46116(11) 0.0148(3) Uani 1 1 d . . .
C18 C 0.7363(2) 0.26559(14) 0.41410(12) 0.0168(3) Uani 1 1 d . . .
C19 C 0.8048(2) 0.19847(14) 0.46841(13) 0.0188(3) Uani 1 1 d . . .
C20 C 0.8868(2) 0.25349(15) 0.57467(13) 0.0197(3) Uani 1 1 d . . .
C21 C 0.8965(2) 0.37148(15) 0.62281(12) 0.0191(3) Uani 1 1 d . . .
C22 C 0.8255(2) 0.44420(14) 0.56873(12) 0.0164(3) Uani 1 1 d . . .
C23 C 0.8306(2) 0.56589(14) 0.61643(12) 0.0179(3) Uani 1 1 d . . .
H23 H 0.8819 0.6035 0.6879 0.021 Uiso 1 1 calc R . .
C24 C 0.7598(2) 0.63190(14) 0.55828(12) 0.0172(3) Uani 1 1 d . . .
C25 C 0.7587(2) 0.75684(14) 0.60115(13) 0.0211(3) Uani 1 1 d . . .
H25 H 0.8056 0.7989 0.6726 0.025 Uiso 1 1 calc R . .
C26 C 0.6898(2) 0.81504(14) 0.53865(14) 0.0222(3) Uani 1 1 d . . .
H26 H 0.6912 0.8981 0.5672 0.027 Uiso 1 1 calc R . .
C27 C 0.6160(2) 0.75469(14) 0.43183(13) 0.0206(3) Uani 1 1 d . . .
H27 H 0.5699 0.7978 0.3901 0.025 Uiso 1 1 calc R . .
C28 C 0.6107(2) 0.63468(14) 0.38849(12) 0.0180(3) Uani 1 1 d . . .
C29 C 0.6841(2) 0.56939(13) 0.45100(12) 0.0154(3) Uani 1 1 d . . .

loop_
_atom_site_aniso_label
_atom_site_aniso_U_11
_atom_site_aniso_U_22
_atom_site_aniso_U_33
_atom_site_aniso_U_23
_atom_site_aniso_U_13
_atom_site_aniso_U_12
Br4 0.03175(10) 0.02054(9) 0.02710(9) 0.01311(7) 0.00237(7) 0.00275(6)
F3 0.0372(6) 0.0211(5) 0.0177(5) 0.0069(4) -0.0070(4) -0.0010(4)
F5 0.0412(6) 0.0141(5) 0.0307(6) 0.0046(4) 0.0021(5) -0.0027(4)
F6 0.0376(6) 0.0235(5) 0.0175(5) 0.0012(4) -0.0033(4) -0.0080(4)
O15 0.0379(7) 0.0162(5) 0.0199(6) 0.0049(4) -0.0050(5) 0.0005(5)
N1 0.0191(6) 0.0152(6) 0.0166(6) 0.0053(5) 0.0001(5) 0.0015(5)
C2 0.0160(6) 0.0154(6) 0.0165(6) 0.0048(5) 0.0007(5) 0.0007(5)
C3 0.0207(7) 0.0175(7) 0.0166(7) 0.0053(5) -0.0017(5) 0.0003(5)
C4 0.0208(7) 0.0181(7) 0.0224(7) 0.0099(6) 0.0013(6) 0.0014(6)
C5 0.0237(7) 0.0143(7) 0.0238(8) 0.0038(6) 0.0031(6) -0.0020(6)
C6 0.0224(7) 0.0187(7) 0.0166(7) 0.0015(6) 0.0009(5) -0.0023(6)
C7 0.0173(6) 0.0175(7) 0.0155(6) 0.0039(5) 0.0006(5) -0.0004(5)
C8 0.0199(7) 0.0216(7) 0.0145(6) 0.0057(6) -0.0001(5) -0.0005(6)
C9 0.0189(7) 0.0218(7) 0.0168(7) 0.0079(6) 0.0014(5) 0.0010(6)
C10 0.0250(8) 0.0271(8) 0.0194(7) 0.0114(6) 0.0000(6) 0.0022(6)
C11 0.0300(8) 0.0257(8) 0.0264(8) 0.0161(7) 0.0009(7) 0.0039(7)
C12 0.0313(9) 0.0184(7) 0.0273(8) 0.0097(6) 0.0024(7) 0.0025(6)
C13 0.0233(7) 0.0169(7) 0.0187(7) 0.0056(6) 0.0001(6) 0.0007(6)
C14 0.0172(6) 0.0170(7) 0.0171(7) 0.0063(5) 0.0016(5) 0.0018(5)
Br19 0.03663(10) 0.01748(8) 0.02838(9) 0.01096(7) 0.00067(7) 0.00602(7)
F18 0.0285(5) 0.0176(4) 0.0162(4) 0.0061(3) -0.0015(4) 0.0028(4)
F20 0.0330(5) 0.0279(5) 0.0262(5) 0.0181(4) -0.0005(4) 0.0096(4)
F21 0.0296(5) 0.0309(5) 0.0179(5) 0.0114(4) -0.0064(4) 0.0010(4)
O30 0.0320(6) 0.0156(5) 0.0201(5) 0.0081(4) -0.0047(5) 0.0015(5)
N16 0.0145(5) 0.0158(6) 0.0176(6) 0.0082(5) 0.0013(4) 0.0023(4)
C17 0.0131(6) 0.0168(6) 0.0161(6) 0.0081(5) 0.0009(5) 0.0016(5)
C18 0.0168(6) 0.0178(7) 0.0166(6) 0.0071(5) 0.0015(5) 0.0024(5)
C19 0.0188(7) 0.0175(7) 0.0225(7) 0.0098(6) 0.0031(5) 0.0044(5)
C20 0.0187(7) 0.0248(8) 0.0217(7) 0.0155(6) 0.0018(5) 0.0061(6)
C21 0.0175(7) 0.0253(8) 0.0158(7) 0.0100(6) -0.0015(5) 0.0018(6)
C22 0.0130(6) 0.0200(7) 0.0179(7) 0.0092(6) 0.0003(5) 0.0012(5)
C23 0.0151(6) 0.0209(7) 0.0166(6) 0.0065(6) -0.0008(5) -0.0005(5)
C24 0.0145(6) 0.0175(7) 0.0198(7) 0.0071(6) 0.0014(5) 0.0007(5)
C25 0.0208(7) 0.0179(7) 0.0217(7) 0.0042(6) 0.0005(6) 0.0002(6)
C26 0.0216(7) 0.0149(7) 0.0280(8) 0.0055(6) 0.0014(6) 0.0013(6)
C27 0.0201(7) 0.0174(7) 0.0266(8) 0.0112(6) 0.0010(6) 0.0022(5)
C28 0.0171(6) 0.0180(7) 0.0201(7) 0.0090(6) 0.0002(5) 0.0016(5)
C29 0.0128(6) 0.0165(7) 0.0184(7) 0.0080(5) 0.0018(5) 0.0017(5)
